data_7030720
loop_
_publ_author_name
'Buchard, Antoine'
'Heuclin, Hadrien'
'Auffrant, Audrey'
'Le Goff, Xavier F.'
'Le Floch, Pascal'

_publ_section_title
;
 Coordination of tetradentate X2N2 (X = P, S, O) ligands to iron(II)
 metal center and catalytic application in the transfer hydrogenation
 of ketones
;
_journal_coden_ASTM DTARAF
_journal_issue 9
_journal_name_full 'Dalton Transactions'
_journal_page_first 1659
_journal_page_last 1667
_journal_paper_doi 10.1039/b816439h
_journal_year 2009
_chemical_formula_moiety 'C52 H48 Cl Fe N2 O2 P4, Cl, 2(C H2 Cl2)'
_chemical_formula_sum 'C54 H52 Cl6 Fe N2 O2 P4'
_chemical_formula_weight 1153.41
_space_group_IT_number 2
_symmetry_cell_setting triclinic
_symmetry_space_group_name_Hall '-P 1'
_symmetry_space_group_name_H-M 'P -1'
_atom_sites_solution_hydrogens geom
_atom_sites_solution_primary direct
_atom_sites_solution_secondary difmap
_audit_creation_method SHELXL-97
_cell_angle_alpha 108.182(1)
_cell_angle_beta 102.266(1)
_cell_angle_gamma 92.630(1)
_cell_formula_units_Z 4
_cell_length_a 11.611(1)
_cell_length_b 20.231(1)
_cell_length_c 25.508(1)
_cell_measurement_reflns_used 12779
_cell_measurement_temperature 150.0(1)
_cell_measurement_theta_max 27.485
_cell_measurement_theta_min 0.998
_cell_volume 5522.0(6)
_computing_structure_refinement 'SHELXL-97 (Sheldrick, 1997)'
_computing_structure_solution 'SHELXS-97 (Sheldrick, 1990)'
_diffrn_ambient_temperature 150.0(1)
_diffrn_measured_fraction_theta_full 0.967
_diffrn_measured_fraction_theta_max 0.967
_diffrn_measurement_device_type KappaCCD
_diffrn_measurement_method 'phi and omega scans'
_diffrn_radiation_monochromator graphite
_diffrn_radiation_source 'fine-focus sealed tube'
_diffrn_radiation_type MoK\a
_diffrn_radiation_wavelength 0.71069
_diffrn_reflns_av_R_equivalents 0.0364
_diffrn_reflns_av_sigmaI/netI 0.0576
_diffrn_reflns_limit_h_max 14
_diffrn_reflns_limit_h_min -15
_diffrn_reflns_limit_k_max 24
_diffrn_reflns_limit_k_min -26
_diffrn_reflns_limit_l_max 33
_diffrn_reflns_limit_l_min 0
_diffrn_reflns_number 24439
_diffrn_reflns_theta_full 27.47
_diffrn_reflns_theta_max 27.47
_diffrn_reflns_theta_min 2.75
_exptl_absorpt_coefficient_mu 0.721
_exptl_absorpt_correction_T_max 0.9058
_exptl_absorpt_correction_T_min 0.8575
_exptl_absorpt_correction_type multi-scan
_exptl_absorpt_process_details 'Denzo/Scalepack (Otwinowski & Minor, 1996)'
_exptl_crystal_colour 'Pale Yellow'
_exptl_crystal_density_diffrn 1.387
_exptl_crystal_density_method 'not measured'
_exptl_crystal_description Block
_exptl_crystal_F_000 2376
_exptl_crystal_size_max 0.22
_exptl_crystal_size_mid 0.16
_exptl_crystal_size_min 0.14
_refine_diff_density_max 0.820
_refine_diff_density_min -0.765
_refine_diff_density_rms 0.074
_refine_ls_extinction_method none
_refine_ls_goodness_of_fit_ref 1.092
_refine_ls_hydrogen_treatment constr
_refine_ls_matrix_type full
_refine_ls_number_parameters 1142
_refine_ls_number_reflns 24439
_refine_ls_number_restraints 0
_refine_ls_restrained_S_all 1.092
_refine_ls_R_factor_all 0.0771
_refine_ls_R_factor_gt 0.0545
_refine_ls_shift/su_max 0.001
_refine_ls_shift/su_mean 0.000
_refine_ls_structure_factor_coef Fsqd
_refine_ls_weighting_details 'calc w=1/[\s^2^(Fo^2^)+(0.0908P)^2^+0.0000P] where P=(Fo^2^+2Fc^2^)/3'
_refine_ls_weighting_scheme calc
_refine_ls_wR_factor_gt 0.1510
_refine_ls_wR_factor_ref 0.1608
_reflns_number_gt 17218
_reflns_number_total 24439
_reflns_threshold_expression >2sigma(I)
_cod_duplicate_entry 7000607
_cod_data_source_file b816439h.txt
_cod_data_source_block ab855
_cod_depositor_comments
;
The following automatic conversions were performed:

'_symmetry_cell_setting' value 'Triclinic' changed to 'triclinic'
according to
/usr/data/users/saulius/automatic-downloads/retrospective/RSC/lib/dictionaries/cif_core.dic
dictionary named 'cif_core.dic' version 2.4.2 from 2011-04-26.

Automatic conversion script
Id: cif_fix_values 2281 2013-09-26 08:29:07Z andrius 
;
_cod_original_sg_symbol_H-M 'P-1 '
_cod_database_code 7030720

loop_
_symmetry_equiv_pos_as_xyz
'x, y, z'
'-x, -y, -z'

loop_
_atom_site_label
_atom_site_type_symbol
_atom_site_fract_x
_atom_site_fract_y
_atom_site_fract_z
_atom_site_U_iso_or_equiv
_atom_site_adp_type
_atom_site_occupancy
_atom_site_symmetry_multiplicity
_atom_site_calc_flag
_atom_site_refinement_flags
_atom_site_disorder_assembly
_atom_site_disorder_group
Fe1 Fe 0.77614(3) 0.182814(18) 0.517874(16) 0.02621(10) Uani 1 1 d . . .
Cl1 Cl 0.75169(6) 0.29385(3) 0.57496(3) 0.03662(16) Uani 1 1 d . . .
P1 P 1.02857(6) 0.18417(3) 0.60505(3) 0.02627(15) Uani 1 1 d . . .
P2 P 0.79671(6) 0.12295(3) 0.62078(3) 0.02625(15) Uani 1 1 d . . .
P3 P 0.76897(6) 0.22426(3) 0.40390(3) 0.02752(15) Uani 1 1 d . . .
P4 P 0.53580(6) 0.18614(4) 0.43253(3) 0.02924(16) Uani 1 1 d . . .
O1 O 0.74100(15) 0.10977(9) 0.55900(8) 0.0299(4) Uani 1 1 d . . .
O2 O 0.59734(16) 0.14827(10) 0.47076(9) 0.0340(4) Uani 1 1 d . . .
N1 N 0.95938(18) 0.17987(11) 0.54318(10) 0.0279(5) Uani 1 1 d . . .
N2 N 0.82597(19) 0.18023(11) 0.44285(10) 0.0290(5) Uani 1 1 d . . .
C1 C 1.0246(2) 0.19649(14) 0.50410(12) 0.0299(6) Uani 1 1 d . . .
H1A H 1.1014 0.1769 0.5074 0.036 Uiso 1 1 calc R . .
H1B H 1.0410 0.2479 0.5140 0.036 Uiso 1 1 calc R . .
C2 C 0.9499(2) 0.16519(14) 0.44404(12) 0.0322(6) Uani 1 1 d . . .
H2A H 0.9818 0.1855 0.4187 0.039 Uiso 1 1 calc R . .
H2B H 0.9523 0.1139 0.4304 0.039 Uiso 1 1 calc R . .
C3 C 1.1285(2) 0.26456(14) 0.64199(12) 0.0308(6) Uani 1 1 d . . .
C4 C 1.0936(3) 0.32444(15) 0.63063(14) 0.0393(7) Uani 1 1 d . . .
H4 H 1.0206 0.3220 0.6044 0.047 Uiso 1 1 calc R . .
C5 C 1.1659(3) 0.38793(15) 0.65779(15) 0.0454(8) Uani 1 1 d . . .
H5 H 1.1423 0.4291 0.6503 0.054 Uiso 1 1 calc R . .
C6 C 1.2736(3) 0.39096(17) 0.69618(17) 0.0527(9) Uani 1 1 d . . .
H6 H 1.3247 0.4339 0.7135 0.063 Uiso 1 1 calc R . .
C7 C 1.3056(3) 0.33276(17) 0.70884(16) 0.0481(8) Uani 1 1 d . . .
H7 H 1.3765 0.3360 0.7366 0.058 Uiso 1 1 calc R . .
C8 C 1.2350(2) 0.26866(16) 0.68137(14) 0.0387(7) Uani 1 1 d . . .
H8 H 1.2591 0.2278 0.6893 0.046 Uiso 1 1 calc R . .
C9 C 1.1122(2) 0.11131(13) 0.60663(12) 0.0285(6) Uani 1 1 d . . .
C10 C 1.1685(2) 0.10062(14) 0.65759(13) 0.0331(6) Uani 1 1 d . . .
H10 H 1.1616 0.1314 0.6932 0.040 Uiso 1 1 calc R . .
C11 C 1.2333(2) 0.04530(14) 0.65509(13) 0.0362(7) Uani 1 1 d . . .
H11 H 1.2716 0.0381 0.6893 0.043 Uiso 1 1 calc R . .
C12 C 1.2438(3) -0.00030(14) 0.60355(14) 0.0386(7) Uani 1 1 d . . .
H12 H 1.2900 -0.0380 0.6026 0.046 Uiso 1 1 calc R . .
C13 C 1.1871(3) 0.00912(15) 0.55340(14) 0.0406(7) Uani 1 1 d . . .
H13 H 1.1935 -0.0224 0.5179 0.049 Uiso 1 1 calc R . .
C14 C 1.1215(3) 0.06430(14) 0.55511(13) 0.0341(6) Uani 1 1 d . . .
H14 H 1.0820 0.0704 0.5206 0.041 Uiso 1 1 calc R . .
C15 C 0.9240(2) 0.18925(13) 0.64857(11) 0.0274(6) Uani 1 1 d . . .
H15A H 0.8949 0.2357 0.6556 0.033 Uiso 1 1 calc R . .
H15B H 0.9668 0.1869 0.6858 0.033 Uiso 1 1 calc R . .
C16 C 0.8377(2) 0.04377(14) 0.63377(13) 0.0308(6) Uani 1 1 d . . .
C17 C 0.9095(3) 0.04459(16) 0.68542(14) 0.0393(7) Uani 1 1 d . . .
H17 H 0.9446 0.0878 0.7138 0.047 Uiso 1 1 calc R . .
C18 C 0.9292(3) -0.01808(18) 0.69498(16) 0.0503(8) Uani 1 1 d . . .
H18 H 0.9768 -0.0176 0.7304 0.060 Uiso 1 1 calc R . .
C19 C 0.8808(3) -0.08089(17) 0.65401(16) 0.0499(9) Uani 1 1 d . . .
H19 H 0.8951 -0.1234 0.6613 0.060 Uiso 1 1 calc R . .
C20 C 0.8111(3) -0.08274(16) 0.60202(15) 0.0439(8) Uani 1 1 d . . .
H20 H 0.7788 -0.1264 0.5735 0.053 Uiso 1 1 calc R . .
C21 C 0.7889(2) -0.02015(14) 0.59195(13) 0.0351(6) Uani 1 1 d . . .
H21 H 0.7405 -0.0210 0.5566 0.042 Uiso 1 1 calc R . .
C22 C 0.6936(2) 0.15481(13) 0.66385(13) 0.0319(6) Uani 1 1 d . . .
C23 C 0.7278(3) 0.18233(15) 0.72270(14) 0.0394(7) Uani 1 1 d . . .
H23 H 0.8092 0.1878 0.7417 0.047 Uiso 1 1 calc R . .
C24 C 0.6433(3) 0.20167(16) 0.75346(16) 0.0493(8) Uani 1 1 d . . .
H24 H 0.6662 0.2194 0.7938 0.059 Uiso 1 1 calc R . .
C25 C 0.5252(3) 0.19524(18) 0.72568(19) 0.0564(10) Uani 1 1 d . . .
H25 H 0.4675 0.2097 0.7469 0.068 Uiso 1 1 calc R . .
C26 C 0.4907(3) 0.16770(19) 0.66675(18) 0.0535(9) Uani 1 1 d . . .
H26 H 0.4093 0.1626 0.6478 0.064 Uiso 1 1 calc R . .
C27 C 0.5741(3) 0.14789(17) 0.63607(16) 0.0446(8) Uani 1 1 d . . .
H27 H 0.5506 0.1294 0.5958 0.054 Uiso 1 1 calc R . .
C28 C 0.8669(2) 0.30309(14) 0.41620(13) 0.0324(6) Uani 1 1 d . . .
C29 C 0.9054(2) 0.34749(14) 0.47251(14) 0.0360(7) Uani 1 1 d . . .
H29 H 0.8733 0.3388 0.5013 0.043 Uiso 1 1 calc R . .
C30 C 0.9908(3) 0.40425(15) 0.48604(15) 0.0424(7) Uani 1 1 d . . .
H30 H 1.0178 0.4342 0.5243 0.051 Uiso 1 1 calc R . .
C31 C 1.0368(3) 0.41736(16) 0.44369(16) 0.0441(8) Uani 1 1 d . . .
H31 H 1.0950 0.4564 0.4531 0.053 Uiso 1 1 calc R . .
C32 C 0.9979(3) 0.37366(17) 0.38792(16) 0.0460(8) Uani 1 1 d . . .
H32 H 1.0291 0.3830 0.3591 0.055 Uiso 1 1 calc R . .
C33 C 0.9128(3) 0.31588(16) 0.37388(14) 0.0404(7) Uani 1 1 d . . .
H33 H 0.8865 0.2856 0.3357 0.048 Uiso 1 1 calc R . .
C34 C 0.7346(2) 0.17968(14) 0.32845(12) 0.0329(6) Uani 1 1 d . . .
C35 C 0.7744(3) 0.11411(15) 0.30827(14) 0.0395(7) Uani 1 1 d . . .
H35 H 0.8180 0.0941 0.3343 0.047 Uiso 1 1 calc R . .
C36 C 0.7498(3) 0.07830(17) 0.24995(15) 0.0528(9) Uani 1 1 d . . .
H36 H 0.7758 0.0336 0.2362 0.063 Uiso 1 1 calc R . .
C37 C 0.6883(3) 0.1076(2) 0.21266(15) 0.0568(9) Uani 1 1 d . . .
H37 H 0.6727 0.0832 0.1730 0.068 Uiso 1 1 calc R . .
C38 C 0.6485(3) 0.17199(19) 0.23160(15) 0.0512(8) Uani 1 1 d . . .
H38 H 0.6053 0.1914 0.2051 0.061 Uiso 1 1 calc R . .
C39 C 0.6720(3) 0.20839(16) 0.28964(14) 0.0404(7) Uani 1 1 d . . .
H39 H 0.6452 0.2529 0.3028 0.049 Uiso 1 1 calc R . .
C40 C 0.6340(2) 0.25158(13) 0.42344(12) 0.0297(6) Uani 1 1 d . . .
H40A H 0.5891 0.2691 0.3939 0.036 Uiso 1 1 calc R . .
H40B H 0.6558 0.2915 0.4595 0.036 Uiso 1 1 calc R . .
C41 C 0.4675(2) 0.12508(14) 0.36331(13) 0.0320(6) Uani 1 1 d . . .
C42 C 0.4612(3) 0.05408(15) 0.35606(14) 0.0392(7) Uani 1 1 d . . .
H42 H 0.4892 0.0389 0.3877 0.047 Uiso 1 1 calc R . .
C43 C 0.4143(3) 0.00529(17) 0.30288(16) 0.0509(9) Uani 1 1 d . . .
H43 H 0.4102 -0.0433 0.2980 0.061 Uiso 1 1 calc R . .
C44 C 0.3733(3) 0.02726(19) 0.25688(16) 0.0586(10) Uani 1 1 d . . .
H44 H 0.3410 -0.0063 0.2204 0.070 Uiso 1 1 calc R . .
C45 C 0.3793(3) 0.0977(2) 0.26373(16) 0.0585(10) Uani 1 1 d . . .
H45 H 0.3523 0.1123 0.2318 0.070 Uiso 1 1 calc R . .
C46 C 0.4244(3) 0.14744(16) 0.31696(14) 0.0435(8) Uani 1 1 d . . .
H46 H 0.4259 0.1960 0.3218 0.052 Uiso 1 1 calc R . .
C47 C 0.4279(2) 0.23588(14) 0.46369(13) 0.0355(6) Uani 1 1 d . . .
C48 C 0.4226(3) 0.23968(18) 0.51830(14) 0.0448(8) Uani 1 1 d . . .
H48 H 0.4718 0.2141 0.5376 0.054 Uiso 1 1 calc R . .
C49 C 0.3443(3) 0.2814(2) 0.54510(17) 0.0573(9) Uani 1 1 d . . .
H49 H 0.3402 0.2838 0.5824 0.069 Uiso 1 1 calc R . .
C50 C 0.2736(3) 0.31864(18) 0.51694(18) 0.0560(9) Uani 1 1 d . . .
H50 H 0.2209 0.3471 0.5349 0.067 Uiso 1 1 calc R . .
C51 C 0.2795(4) 0.3146(2) 0.4634(2) 0.0715(13) Uani 1 1 d . . .
H51 H 0.2303 0.3403 0.4442 0.086 Uiso 1 1 calc R . .
C52 C 0.3568(3) 0.2733(2) 0.43590(18) 0.0593(10) Uani 1 1 d . . .
H52 H 0.3602 0.2712 0.3985 0.071 Uiso 1 1 calc R . .
Fe2 Fe 0.24552(3) 0.35032(2) 0.070362(17) 0.03058(10) Uani 1 1 d . . .
Cl2 Cl 0.29455(9) 0.23702(4) 0.04956(4) 0.0594(2) Uani 1 1 d . A .
P5 P 0.44123(6) 0.40775(4) 0.19180(3) 0.02942(16) Uani 1 1 d . . .
P6 P 0.18964(6) 0.34890(4) 0.18796(3) 0.03227(17) Uani 1 1 d . . .
P7 P 0.29485(6) 0.36991(4) -0.04503(3) 0.03213(16) Uani 1 1 d . . .
P8 P 0.04923(6) 0.30529(4) -0.04711(3) 0.03567(18) Uani 1 1 d . . .
C53A C 0.4794(3) 0.4376(2) 0.10254(18) 0.0437(10) Uani 0.777(2) 1 d P A 1
H53A H 0.5330 0.4031 0.0886 0.052 Uiso 0.777(2) 1 calc PR A 1
H53B H 0.5288 0.4798 0.1313 0.052 Uiso 0.777(2) 1 calc PR A 1
C54A C 0.4112(4) 0.4565(2) 0.05512(17) 0.0417(9) Uani 0.777(2) 1 d P A 1
H54A H 0.4639 0.4615 0.0304 0.050 Uiso 0.777(2) 1 calc PR A 1
H54B H 0.3828 0.5025 0.0703 0.050 Uiso 0.777(2) 1 calc PR A 1
O3A O 0.1443(7) 0.3634(4) 0.1313(2) 0.0388(11) Uani 0.777(2) 1 d P A 1
O4A O 0.0768(4) 0.3371(4) 0.0162(3) 0.0461(12) Uani 0.777(2) 1 d P A 1
N3A N 0.4009(4) 0.4084(3) 0.1279(2) 0.0254(9) Uani 0.777(2) 1 d P A 1
N4A N 0.3068(8) 0.4033(5) 0.0202(5) 0.0302(16) Uani 0.777(2) 1 d P A 1
C53B C -0.0081(12) 0.3042(9) 0.0423(6) 0.049(4) Uani 0.223(2) 1 d P A 2
H53C H 0.0152 0.2568 0.0384 0.059 Uiso 0.223(2) 1 calc PR A 2
H53D H -0.0942 0.3006 0.0255 0.059 Uiso 0.223(2) 1 calc PR A 2
C54B C 0.0259(14) 0.3524(9) 0.1041(7) 0.054(4) Uani 0.223(2) 1 d P A 2
H54C H 0.0054 0.3994 0.1042 0.065 Uiso 0.223(2) 1 calc PR A 2
H54D H -0.0268 0.3355 0.1242 0.065 Uiso 0.223(2) 1 calc PR A 2
O3 O 0.322(3) 0.4013(19) 0.0230(17) 0.0388(11) Uani 0.223(2) 1 d P A 2
O4 O 0.3810(17) 0.4152(12) 0.1362(9) 0.0461(12) Uani 0.223(2) 1 d P A 2
N3 N 0.056(2) 0.3384(12) 0.0200(12) 0.0254(9) Uani 0.223(2) 1 d P A 2
N4 N 0.151(3) 0.3626(13) 0.1401(12) 0.0302(16) Uani 0.223(2) 1 d P A 2
C55 C 0.5891(2) 0.38034(15) 0.20381(13) 0.0347(6) Uani 1 1 d . A .
C56 C 0.6757(3) 0.41033(17) 0.25387(15) 0.0434(8) Uani 1 1 d . . .
H56 H 0.6590 0.4465 0.2844 0.052 Uiso 1 1 calc R A .
C57 C 0.7867(3) 0.3872(2) 0.25908(18) 0.0544(9) Uani 1 1 d . A .
H57 H 0.8465 0.4080 0.2931 0.065 Uiso 1 1 calc R . .
C58 C 0.8102(3) 0.3352(2) 0.2157(2) 0.0611(11) Uani 1 1 d . . .
H58 H 0.8872 0.3205 0.2193 0.073 Uiso 1 1 calc R A .
C59 C 0.7254(4) 0.3039(2) 0.1675(2) 0.0657(11) Uani 1 1 d . A .
H59 H 0.7418 0.2657 0.1383 0.079 Uiso 1 1 calc R . .
C60 C 0.6128(3) 0.32763(18) 0.16034(17) 0.0524(9) Uani 1 1 d . . .
H60 H 0.5542 0.3073 0.1258 0.063 Uiso 1 1 calc R A .
C61 C 0.4389(2) 0.49049(14) 0.24567(13) 0.0348(6) Uani 1 1 d . A .
C62 C 0.4577(3) 0.49851(16) 0.30302(14) 0.0431(7) Uani 1 1 d . . .
H62 H 0.4783 0.4606 0.3162 0.052 Uiso 1 1 calc R A .
C63 C 0.4461(3) 0.56251(17) 0.34064(17) 0.0535(9) Uani 1 1 d . A .
H63 H 0.4587 0.5687 0.3800 0.064 Uiso 1 1 calc R . .
C64 C 0.4163(3) 0.61735(17) 0.32132(19) 0.0552(10) Uani 1 1 d . . .
H64 H 0.4072 0.6609 0.3474 0.066 Uiso 1 1 calc R A .
C65 C 0.3998(3) 0.60995(17) 0.26551(18) 0.0527(9) Uani 1 1 d . A .
H65 H 0.3806 0.6484 0.2528 0.063 Uiso 1 1 calc R . .
C66 C 0.4108(2) 0.54695(15) 0.22745(15) 0.0427(8) Uani 1 1 d . . .
H66 H 0.3992 0.5419 0.1883 0.051 Uiso 1 1 calc R A .
C67 C 0.3473(2) 0.34108(14) 0.20180(12) 0.0309(6) Uani 1 1 d . A .
H67A H 0.3743 0.3417 0.2415 0.037 Uiso 1 1 calc R . .
H67B H 0.3590 0.2948 0.1767 0.037 Uiso 1 1 calc R . .
C68 C 0.1613(2) 0.41709(15) 0.24693(12) 0.0345(6) Uani 1 1 d . A .
C69 C 0.2086(3) 0.41935(19) 0.30298(14) 0.0453(8) Uani 1 1 d . . .
H69 H 0.2529 0.3835 0.3104 0.054 Uiso 1 1 calc R A .
C70 C 0.1898(3) 0.4747(2) 0.34734(15) 0.0566(10) Uani 1 1 d . A .
H70 H 0.2220 0.4769 0.3854 0.068 Uiso 1 1 calc R . .
C71 C 0.1242(3) 0.52705(19) 0.33689(17) 0.0581(10) Uani 1 1 d . . .
H71 H 0.1117 0.5646 0.3677 0.070 Uiso 1 1 calc R A .
C72 C 0.0776(4) 0.5244(2) 0.28203(18) 0.0615(10) Uani 1 1 d . A .
H72 H 0.0329 0.5602 0.2749 0.074 Uiso 1 1 calc R . .
C73 C 0.0961(3) 0.46914(17) 0.23671(15) 0.0470(8) Uani 1 1 d . . .
H73 H 0.0636 0.4673 0.1987 0.056 Uiso 1 1 calc R A .
C74A C 0.1159(2) 0.26858(14) 0.18567(13) 0.0344(9) Uani 0.777(2) 1 d PG A 1
C75A C 0.1495(4) 0.2394(2) 0.22845(15) 0.110(3) Uani 0.777(2) 1 d PG A 1
H75A H 0.2137 0.2624 0.2601 0.132 Uiso 0.777(2) 1 calc PR A 1
C76A C 0.0891(5) 0.1766(2) 0.2249(2) 0.127(3) Uani 0.777(2) 1 d PG A 1
H76A H 0.1121 0.1567 0.2541 0.152 Uiso 0.777(2) 1 calc PR A 1
C77A C -0.0047(4) 0.14298(18) 0.1785(2) 0.090(2) Uani 0.777(2) 1 d PG A 1
H77A H -0.0460 0.1001 0.1761 0.108 Uiso 0.777(2) 1 calc PR A 1
C78A C -0.0383(3) 0.17212(17) 0.13574(18) 0.0828(18) Uani 0.777(2) 1 d PG A 1
H78A H -0.1025 0.1491 0.1041 0.099 Uiso 0.777(2) 1 calc PR A 1
C79A C 0.0220(3) 0.23492(16) 0.13931(13) 0.0641(13) Uani 0.777(2) 1 d PG A 1
H79A H -0.0009 0.2548 0.1101 0.077 Uiso 0.777(2) 1 calc PR A 1
C74B C 0.1462(8) 0.2579(5) 0.1862(3) 0.0344(9) Uani 0.223(2) 1 d PG A 2
C75B C 0.1134(10) 0.2508(6) 0.2336(4) 0.110(3) Uani 0.223(2) 1 d PG A 2
H75B H 0.1290 0.2894 0.2679 0.132 Uiso 0.223(2) 1 calc PR A 2
C76B C 0.0579(9) 0.1870(7) 0.2309(4) 0.127(3) Uani 0.223(2) 1 d PG A 2
H76B H 0.0355 0.1821 0.2634 0.152 Uiso 0.223(2) 1 calc PR A 2
C77B C 0.0351(9) 0.1305(6) 0.1807(4) 0.090(2) Uani 0.223(2) 1 d PG A 2
H77B H -0.0029 0.0869 0.1789 0.108 Uiso 0.223(2) 1 calc PR A 2
C78B C 0.0678(8) 0.1376(5) 0.1333(4) 0.0828(18) Uani 0.223(2) 1 d PG A 2
H78B H 0.0523 0.0990 0.0990 0.099 Uiso 0.223(2) 1 calc PR A 2
C79B C 0.1234(7) 0.2014(5) 0.1360(3) 0.0641(13) Uani 0.223(2) 1 d PG A 2
H79B H 0.1458 0.2063 0.1035 0.077 Uiso 0.223(2) 1 calc PR A 2
C80 C 0.4302(2) 0.33826(16) -0.06366(12) 0.0430(7) Uani 1 1 d G A .
C81 C 0.4849(3) 0.2933(2) -0.03515(16) 0.0725(12) Uani 1 1 d G . .
H81 H 0.4495 0.2797 -0.0092 0.087 Uiso 1 1 calc R A .
C82 C 0.5886(4) 0.2703(3) -0.0457(2) 0.0885(15) Uani 1 1 d . A .
H82 H 0.6240 0.2389 -0.0279 0.106 Uiso 1 1 calc R . .
C83 C 0.6442(3) 0.2917(2) -0.08212(19) 0.0655(11) Uani 1 1 d . . .
H83 H 0.7182 0.2765 -0.0878 0.079 Uiso 1 1 calc R A .
C84 C 0.5936(4) 0.3330(2) -0.1085(2) 0.0649(11) Uani 1 1 d . A .
H84 H 0.6314 0.3472 -0.1334 0.078 Uiso 1 1 calc R . .
C85 C 0.4846(3) 0.35663(18) -0.10064(17) 0.0535(9) Uani 1 1 d . . .
H85 H 0.4486 0.3854 -0.1210 0.064 Uiso 1 1 calc R A .
C86 C 0.2516(3) 0.42886(17) -0.08413(14) 0.0421(7) Uani 1 1 d . A .
C87 C 0.2551(3) 0.49988(18) -0.05403(17) 0.0521(9) Uani 1 1 d . . .
H87 H 0.2779 0.5161 -0.0137 0.063 Uiso 1 1 calc R A .
C88 C 0.2255(3) 0.5463(2) -0.0828(2) 0.0669(12) Uani 1 1 d . A .
H88 H 0.2279 0.5947 -0.0624 0.080 Uiso 1 1 calc R . .
C89 C 0.1921(4) 0.5222(3) -0.1416(2) 0.0792(15) Uani 1 1 d . . .
H89 H 0.1715 0.5543 -0.1614 0.095 Uiso 1 1 calc R A .
C90 C 0.1882(4) 0.4527(3) -0.1717(2) 0.0737(13) Uani 1 1 d . A .
H90 H 0.1653 0.4372 -0.2120 0.088 Uiso 1 1 calc R . .
C91 C 0.2173(3) 0.4047(2) -0.14382(16) 0.0594(10) Uani 1 1 d . . .
H91 H 0.2140 0.3564 -0.1646 0.071 Uiso 1 1 calc R A .
C92 C 0.1846(2) 0.29377(14) -0.07147(12) 0.0327(6) Uani 1 1 d . A .
H92A H 0.2210 0.2553 -0.0605 0.039 Uiso 1 1 calc R . .
H92B H 0.1636 0.2787 -0.1135 0.039 Uiso 1 1 calc R . .
C93 C -0.0337(2) 0.35912(15) -0.08215(13) 0.0335(6) Uani 1 1 d . A .
C94 C -0.0695(2) 0.41868(16) -0.04797(14) 0.0411(7) Uani 1 1 d . . .
H94 H -0.0541 0.4282 -0.0081 0.049 Uiso 1 1 calc R A .
C95 C -0.1283(3) 0.46482(17) -0.07252(16) 0.0476(8) Uani 1 1 d . A .
H95 H -0.1532 0.5056 -0.0493 0.057 Uiso 1 1 calc R . .
C96 C -0.1498(3) 0.45067(17) -0.13038(16) 0.0471(8) Uani 1 1 d . . .
H96 H -0.1884 0.4822 -0.1471 0.057 Uiso 1 1 calc R A .
C97 C -0.1154(3) 0.39077(19) -0.16425(16) 0.0513(8) Uani 1 1 d . A .
H97 H -0.1321 0.3809 -0.2042 0.062 Uiso 1 1 calc R . .
C98 C -0.0567(3) 0.34492(17) -0.14033(14) 0.0434(7) Uani 1 1 d . . .
H98 H -0.0324 0.3041 -0.1638 0.052 Uiso 1 1 calc R A .
C99A C -0.0372(2) 0.22262(13) -0.06857(13) 0.0430(10) Uani 0.777(2) 1 d PG A 1
C10A C -0.0869(3) 0.20553(16) -0.02879(11) 0.0606(12) Uani 0.777(2) 1 d PG A 1
H10A H -0.0723 0.2372 0.0090 0.073 Uiso 0.777(2) 1 calc PR A 1
C11A C -0.1580(3) 0.14211(19) -0.04426(15) 0.0821(18) Uani 0.777(2) 1 d PG A 1
H11A H -0.1920 0.1304 -0.0171 0.099 Uiso 0.777(2) 1 calc PR A 1
C12A C -0.1794(4) 0.09578(15) -0.09951(17) 0.093(2) Uani 0.777(2) 1 d PG A 1
H12A H -0.2281 0.0524 -0.1101 0.112 Uiso 0.777(2) 1 calc PR A 1
C13A C -0.1297(4) 0.11287(16) -0.13929(13) 0.093(2) Uani 0.777(2) 1 d PG A 1
H13A H -0.1444 0.0812 -0.1771 0.111 Uiso 0.777(2) 1 calc PR A 1
C14A C -0.0586(3) 0.17629(17) -0.12382(12) 0.0683(16) Uani 0.777(2) 1 d PG A 1
H14A H -0.0246 0.1880 -0.1510 0.082 Uiso 0.777(2) 1 calc PR A 1
C99B C -0.0201(5) 0.2091(3) -0.08048(12) 0.0430(10) Uani 0.223(2) 1 d PG A 2
C10B C 0.0282(5) 0.1588(2) -0.05857(9) 0.0606(12) Uani 0.223(2) 1 d PG A 2
H10B H 0.0887 0.1728 -0.0244 0.073 Uiso 0.223(2) 1 calc PR A 2
C11B C -0.0122(6) 0.0882(3) -0.08673(8) 0.0821(18) Uani 0.223(2) 1 d PG A 2
H11B H 0.0208 0.0539 -0.0718 0.099 Uiso 0.223(2) 1 calc PR A 2
C12B C -0.1007(7) 0.0678(3) -0.13678(10) 0.093(2) Uani 0.223(2) 1 d PG A 2
H12B H -0.1283 0.0195 -0.1560 0.112 Uiso 0.223(2) 1 calc PR A 2
C13B C -0.1489(7) 0.1180(3) -0.15869(13) 0.093(2) Uani 0.223(2) 1 d PG A 2
H13B H -0.2094 0.1041 -0.1929 0.111 Uiso 0.223(2) 1 calc PR A 2
C14B C -0.1086(6) 0.1887(3) -0.13054(14) 0.0683(16) Uani 0.223(2) 1 d PG A 2
H14B H -0.1416 0.2230 -0.1455 0.082 Uiso 0.223(2) 1 calc PR A 2
Cl3 Cl 0.46220(6) 0.33303(3) 0.33438(3) 0.04278(19) Uani 1 1 d G . .
Cl4 Cl 0.89616(6) 0.78713(3) 0.21761(3) 0.04258(18) Uani 1 1 d G . .

loop_
_atom_site_aniso_label
_atom_site_aniso_U_11
_atom_site_aniso_U_22
_atom_site_aniso_U_33
_atom_site_aniso_U_23
_atom_site_aniso_U_13
_atom_site_aniso_U_12
Fe1 0.02122(18) 0.02833(19) 0.0300(2) 0.01011(16) 0.00725(15) 0.00360(14)
Cl1 0.0349(4) 0.0332(3) 0.0393(4) 0.0068(3) 0.0105(3) 0.0089(3)
P1 0.0207(3) 0.0268(3) 0.0303(4) 0.0079(3) 0.0061(3) 0.0028(3)
P2 0.0225(3) 0.0283(3) 0.0287(4) 0.0098(3) 0.0071(3) 0.0028(3)
P3 0.0254(3) 0.0279(3) 0.0300(4) 0.0108(3) 0.0065(3) 0.0019(3)
P4 0.0221(3) 0.0315(3) 0.0346(4) 0.0130(3) 0.0047(3) 0.0026(3)
O1 0.0271(9) 0.0330(9) 0.0275(10) 0.0091(8) 0.0047(8) -0.0011(7)
O2 0.0254(9) 0.0359(10) 0.0404(12) 0.0165(9) 0.0026(8) -0.0008(8)
N1 0.0205(10) 0.0336(11) 0.0315(13) 0.0132(10) 0.0060(9) 0.0040(9)
N2 0.0296(11) 0.0300(11) 0.0290(13) 0.0110(10) 0.0080(9) 0.0068(9)
C1 0.0222(12) 0.0357(14) 0.0372(16) 0.0169(12) 0.0105(11) 0.0058(11)
C2 0.0275(13) 0.0335(14) 0.0368(17) 0.0115(12) 0.0097(12) 0.0077(11)
C3 0.0245(13) 0.0319(13) 0.0342(16) 0.0063(12) 0.0113(11) -0.0019(11)
C4 0.0365(16) 0.0349(15) 0.0433(19) 0.0098(13) 0.0083(13) 0.0017(12)
C5 0.0467(18) 0.0320(15) 0.062(2) 0.0174(15) 0.0188(16) 0.0051(13)
C6 0.0417(18) 0.0404(17) 0.066(2) 0.0080(16) 0.0099(17) -0.0120(14)
C7 0.0264(15) 0.0534(19) 0.056(2) 0.0124(16) 0.0024(14) -0.0063(14)
C8 0.0247(14) 0.0430(16) 0.0452(19) 0.0118(14) 0.0069(13) -0.0007(12)
C9 0.0235(13) 0.0289(13) 0.0360(16) 0.0122(12) 0.0099(11) 0.0061(10)
C10 0.0299(14) 0.0342(14) 0.0321(16) 0.0072(12) 0.0064(12) 0.0049(11)
C11 0.0318(15) 0.0354(14) 0.0374(17) 0.0110(13) 0.0019(12) 0.0030(12)
C12 0.0322(15) 0.0288(14) 0.056(2) 0.0142(14) 0.0118(14) 0.0073(12)
C13 0.0488(18) 0.0310(14) 0.0439(19) 0.0080(13) 0.0210(14) 0.0086(13)
C14 0.0371(15) 0.0307(14) 0.0321(16) 0.0070(12) 0.0085(12) 0.0018(12)
C15 0.0253(13) 0.0266(12) 0.0281(15) 0.0063(11) 0.0057(11) 0.0042(10)
C16 0.0259(13) 0.0325(13) 0.0390(17) 0.0143(12) 0.0136(12) 0.0073(11)
C17 0.0360(16) 0.0449(16) 0.0389(18) 0.0166(14) 0.0083(13) 0.0088(13)
C18 0.0511(19) 0.057(2) 0.053(2) 0.0289(18) 0.0144(16) 0.0188(16)
C19 0.060(2) 0.0450(18) 0.066(3) 0.0317(18) 0.0363(18) 0.0234(16)
C20 0.0461(18) 0.0328(15) 0.059(2) 0.0141(15) 0.0280(16) 0.0048(13)
C21 0.0296(14) 0.0368(15) 0.0428(18) 0.0142(13) 0.0147(13) 0.0057(12)
C22 0.0324(14) 0.0263(13) 0.0421(18) 0.0133(12) 0.0164(12) 0.0043(11)
C23 0.0398(16) 0.0400(15) 0.0381(18) 0.0089(13) 0.0152(13) 0.0048(13)
C24 0.065(2) 0.0442(17) 0.043(2) 0.0082(15) 0.0307(17) 0.0144(16)
C25 0.056(2) 0.051(2) 0.083(3) 0.029(2) 0.046(2) 0.0226(17)
C26 0.0354(17) 0.062(2) 0.071(3) 0.024(2) 0.0232(17) 0.0158(15)
C27 0.0326(16) 0.0503(18) 0.056(2) 0.0205(16) 0.0152(14) 0.0126(14)
C28 0.0228(13) 0.0348(14) 0.0437(18) 0.0181(13) 0.0082(12) 0.0057(11)
C29 0.0308(14) 0.0352(14) 0.0422(18) 0.0136(13) 0.0078(13) 0.0028(12)
C30 0.0358(16) 0.0330(15) 0.052(2) 0.0089(14) 0.0052(14) 0.0030(12)
C31 0.0342(16) 0.0334(15) 0.068(2) 0.0208(16) 0.0126(15) 0.0023(12)
C32 0.0359(16) 0.0502(18) 0.061(2) 0.0316(18) 0.0120(15) 0.0003(14)
C33 0.0368(16) 0.0405(16) 0.0464(19) 0.0184(14) 0.0103(14) -0.0019(13)
C34 0.0331(15) 0.0371(15) 0.0290(16) 0.0107(12) 0.0095(12) -0.0014(12)
C35 0.0430(17) 0.0354(15) 0.0381(18) 0.0102(13) 0.0094(14) 0.0002(13)
C36 0.072(2) 0.0394(17) 0.045(2) 0.0055(15) 0.0222(18) 0.0060(16)
C37 0.071(2) 0.067(2) 0.0267(18) 0.0091(16) 0.0116(16) -0.0041(19)
C38 0.054(2) 0.064(2) 0.037(2) 0.0227(17) 0.0060(15) 0.0023(17)
C39 0.0395(16) 0.0421(16) 0.0406(19) 0.0165(14) 0.0070(14) 0.0052(13)
C40 0.0263(13) 0.0288(13) 0.0329(16) 0.0114(11) 0.0028(11) 0.0041(11)
C41 0.0210(13) 0.0358(14) 0.0368(17) 0.0092(12) 0.0063(11) 0.0015(11)
C42 0.0367(16) 0.0398(16) 0.0430(19) 0.0137(14) 0.0135(13) 0.0047(13)
C43 0.0494(19) 0.0350(16) 0.062(2) 0.0054(16) 0.0175(17) -0.0049(14)
C44 0.060(2) 0.052(2) 0.045(2) -0.0020(16) 0.0048(17) -0.0171(17)
C45 0.056(2) 0.070(2) 0.040(2) 0.0178(18) -0.0022(17) -0.0124(18)
C46 0.0400(17) 0.0410(16) 0.046(2) 0.0164(15) 0.0015(14) -0.0039(13)
C47 0.0265(14) 0.0354(14) 0.0425(18) 0.0096(13) 0.0093(12) -0.0004(11)
C48 0.0286(15) 0.066(2) 0.0389(19) 0.0160(16) 0.0073(13) 0.0078(14)
C49 0.0417(19) 0.076(2) 0.048(2) 0.0089(19) 0.0180(16) 0.0002(18)
C50 0.0402(18) 0.0503(19) 0.079(3) 0.0136(19) 0.0288(18) 0.0070(15)
C51 0.068(3) 0.084(3) 0.098(4) 0.055(3) 0.048(2) 0.050(2)
C52 0.060(2) 0.076(2) 0.068(3) 0.046(2) 0.0329(19) 0.0349(19)
Fe2 0.0262(2) 0.0341(2) 0.0296(2) 0.00992(17) 0.00453(16) -0.00041(16)
Cl2 0.0874(7) 0.0348(4) 0.0476(5) 0.0093(4) 0.0037(5) 0.0121(4)
P5 0.0235(3) 0.0318(3) 0.0321(4) 0.0116(3) 0.0040(3) 0.0005(3)
P6 0.0255(3) 0.0401(4) 0.0306(4) 0.0113(3) 0.0069(3) -0.0005(3)
P7 0.0279(4) 0.0395(4) 0.0279(4) 0.0093(3) 0.0078(3) 0.0012(3)
P8 0.0248(3) 0.0467(4) 0.0352(4) 0.0159(4) 0.0036(3) 0.0006(3)
C53A 0.033(2) 0.056(2) 0.041(2) 0.019(2) 0.0034(17) -0.0092(17)
C54A 0.041(2) 0.046(2) 0.031(2) 0.0066(17) 0.0066(17) -0.0095(18)
O3A 0.0279(17) 0.0670(19) 0.026(2) 0.0232(18) 0.0039(17) 0.0098(14)
O4A 0.021(2) 0.084(2) 0.0331(19) 0.0160(16) 0.0125(17) -0.0023(18)
N3A 0.021(2) 0.0327(17) 0.025(2) 0.0122(16) 0.0085(14) 0.0004(14)
N4A 0.028(4) 0.0262(16) 0.031(3) 0.0016(16) 0.008(3) -0.006(2)
C53B 0.035(7) 0.077(10) 0.030(8) 0.017(7) -0.001(6) -0.001(7)
C54B 0.051(9) 0.060(9) 0.053(10) 0.021(8) 0.015(8) -0.013(7)
O3 0.0279(17) 0.0670(19) 0.026(2) 0.0232(18) 0.0039(17) 0.0098(14)
O4 0.021(2) 0.084(2) 0.0331(19) 0.0160(16) 0.0125(17) -0.0023(18)
N3 0.021(2) 0.0327(17) 0.025(2) 0.0122(16) 0.0085(14) 0.0004(14)
N4 0.028(4) 0.0262(16) 0.031(3) 0.0016(16) 0.008(3) -0.006(2)
C55 0.0270(14) 0.0378(15) 0.0429(18) 0.0177(13) 0.0091(12) 0.0039(11)
C56 0.0340(16) 0.0477(17) 0.052(2) 0.0240(16) 0.0056(14) 0.0040(13)
C57 0.0328(17) 0.068(2) 0.069(3) 0.036(2) 0.0038(17) 0.0072(16)
C58 0.0360(18) 0.078(3) 0.095(3) 0.054(3) 0.029(2) 0.0245(18)
C59 0.066(3) 0.062(2) 0.079(3) 0.021(2) 0.037(2) 0.026(2)
C60 0.0395(18) 0.056(2) 0.057(2) 0.0096(17) 0.0147(16) 0.0090(15)
C61 0.0261(14) 0.0328(14) 0.0415(18) 0.0075(12) 0.0080(12) -0.0034(11)
C62 0.0447(18) 0.0366(15) 0.044(2) 0.0071(14) 0.0129(14) -0.0052(13)
C63 0.060(2) 0.0468(19) 0.052(2) 0.0067(16) 0.0284(18) -0.0042(16)
C64 0.0412(18) 0.0366(17) 0.080(3) -0.0004(17) 0.0285(18) -0.0025(14)
C65 0.0350(17) 0.0408(18) 0.080(3) 0.0181(18) 0.0109(17) 0.0075(14)
C66 0.0278(14) 0.0361(16) 0.058(2) 0.0151(15) -0.0005(14) 0.0002(12)
C67 0.0284(14) 0.0340(14) 0.0306(16) 0.0106(12) 0.0078(11) 0.0023(11)
C68 0.0257(13) 0.0444(16) 0.0308(16) 0.0081(13) 0.0098(11) -0.0046(12)
C69 0.0352(16) 0.065(2) 0.0361(18) 0.0150(16) 0.0145(13) -0.0013(15)
C70 0.0451(19) 0.085(3) 0.0319(19) 0.0084(18) 0.0147(15) -0.0163(19)
C71 0.062(2) 0.0470(19) 0.054(2) -0.0056(17) 0.0278(19) -0.0114(17)
C72 0.072(3) 0.053(2) 0.066(3) 0.0161(19) 0.036(2) 0.0081(18)
C73 0.053(2) 0.0491(18) 0.048(2) 0.0195(16) 0.0244(16) 0.0130(15)
C74A 0.0151(18) 0.0398(18) 0.045(2) 0.0048(15) 0.0136(15) 0.0034(14)
C75A 0.172(7) 0.062(3) 0.087(4) 0.046(3) -0.010(4) -0.036(4)
C76A 0.192(8) 0.075(4) 0.110(5) 0.057(4) 0.001(5) -0.046(4)
C77A 0.062(4) 0.071(3) 0.134(5) 0.028(4) 0.036(4) -0.025(3)
C78A 0.062(3) 0.055(3) 0.109(5) 0.010(3) 0.005(3) -0.020(2)
C79A 0.061(3) 0.055(3) 0.065(3) 0.012(2) 0.007(2) -0.007(2)
C74B 0.0151(18) 0.0398(18) 0.045(2) 0.0048(15) 0.0136(15) 0.0034(14)
C75B 0.172(7) 0.062(3) 0.087(4) 0.046(3) -0.010(4) -0.036(4)
C76B 0.192(8) 0.075(4) 0.110(5) 0.057(4) 0.001(5) -0.046(4)
C77B 0.062(4) 0.071(3) 0.134(5) 0.028(4) 0.036(4) -0.025(3)
C78B 0.062(3) 0.055(3) 0.109(5) 0.010(3) 0.005(3) -0.020(2)
C79B 0.061(3) 0.055(3) 0.065(3) 0.012(2) 0.007(2) -0.007(2)
C80 0.0300(15) 0.0618(19) 0.0338(18) 0.0121(15) 0.0064(13) 0.0048(14)
C81 0.058(2) 0.115(4) 0.062(3) 0.042(3) 0.026(2) 0.041(2)
C82 0.063(3) 0.140(4) 0.077(3) 0.047(3) 0.024(2) 0.048(3)
C83 0.0323(18) 0.080(3) 0.071(3) 0.005(2) 0.0145(18) 0.0054(18)
C84 0.065(2) 0.054(2) 0.083(3) 0.013(2) 0.049(2) 0.0030(19)
C85 0.055(2) 0.0468(18) 0.067(3) 0.0161(18) 0.0356(18) 0.0093(16)
C86 0.0340(16) 0.0530(18) 0.0427(19) 0.0232(16) 0.0064(13) -0.0022(13)
C87 0.0460(19) 0.055(2) 0.064(2) 0.0282(19) 0.0184(17) 0.0077(16)
C88 0.060(2) 0.063(2) 0.096(4) 0.051(2) 0.021(2) 0.0141(19)
C89 0.050(2) 0.107(4) 0.111(4) 0.083(4) 0.014(2) 0.006(2)
C90 0.061(2) 0.111(4) 0.063(3) 0.057(3) 0.005(2) -0.005(2)
C91 0.056(2) 0.083(3) 0.040(2) 0.028(2) 0.0040(17) -0.0110(19)
C92 0.0307(14) 0.0336(14) 0.0311(16) 0.0069(12) 0.0067(12) 0.0064(11)
C93 0.0223(13) 0.0429(15) 0.0337(16) 0.0121(13) 0.0042(11) 0.0039(11)
C94 0.0289(15) 0.0522(18) 0.0358(18) 0.0071(14) 0.0060(12) 0.0020(13)
C95 0.0287(15) 0.0430(17) 0.061(2) 0.0059(16) 0.0063(15) 0.0046(13)
C96 0.0313(16) 0.0481(18) 0.060(2) 0.0195(17) 0.0031(15) 0.0089(14)
C97 0.0458(19) 0.068(2) 0.042(2) 0.0225(18) 0.0075(15) 0.0113(17)
C98 0.0394(17) 0.0533(18) 0.0376(18) 0.0131(15) 0.0104(14) 0.0158(14)
C99A 0.0291(18) 0.047(2) 0.054(3) 0.021(2) 0.0058(17) 0.0022(16)
C10A 0.068(3) 0.061(3) 0.054(3) 0.027(2) 0.009(2) -0.007(2)
C11A 0.083(4) 0.087(4) 0.084(4) 0.048(4) 0.016(3) -0.028(3)
C12A 0.087(4) 0.083(4) 0.097(5) 0.036(4) -0.002(3) -0.048(3)
C13A 0.115(5) 0.064(3) 0.079(5) 0.001(3) 0.023(4) -0.044(3)
C14A 0.076(4) 0.065(3) 0.060(3) 0.012(2) 0.024(3) -0.019(3)
C99B 0.0291(18) 0.047(2) 0.054(3) 0.021(2) 0.0058(17) 0.0022(16)
C10B 0.068(3) 0.061(3) 0.054(3) 0.027(2) 0.009(2) -0.007(2)
C11B 0.083(4) 0.087(4) 0.084(4) 0.048(4) 0.016(3) -0.028(3)
C12B 0.087(4) 0.083(4) 0.097(5) 0.036(4) -0.002(3) -0.048(3)
C13B 0.115(5) 0.064(3) 0.079(5) 0.001(3) 0.023(4) -0.044(3)
C14B 0.076(4) 0.065(3) 0.060(3) 0.012(2) 0.024(3) -0.019(3)
Cl3 0.0523(4) 0.0380(4) 0.0393(4) 0.0202(3) 0.0012(3) 0.0109(3)
Cl4 0.0450(4) 0.0495(4) 0.0233(4) -0.0004(3) 0.0056(3) 0.0079(3)

loop_
_atom_type_symbol
_atom_type_description
_atom_type_scat_dispersion_real
_atom_type_scat_dispersion_imag
_atom_type_scat_source
C C 0.0033 0.0016 'International Tables Vol C Tables 4.2.6.8 and 6.1.1.4'
H H 0.0000 0.0000 'International Tables Vol C Tables 4.2.6.8 and 6.1.1.4'
Cl Cl 0.1484 0.1585 'International Tables Vol C Tables 4.2.6.8 and 6.1.1.4'
Fe Fe 0.3463 0.8444 'International Tables Vol C Tables 4.2.6.8 and 6.1.1.4'
N N 0.0061 0.0033 'International Tables Vol C Tables 4.2.6.8 and 6.1.1.4'
O O 0.0106 0.0060 'International Tables Vol C Tables 4.2.6.8 and 6.1.1.4'
P P 0.1023 0.0942 'International Tables Vol C Tables 4.2.6.8 and 6.1.1.4'

loop_
_geom_angle_atom_site_label_1
_geom_angle_atom_site_label_2
_geom_angle_atom_site_label_3
_geom_angle
N1 Fe1 N2 79.98(9)
N1 Fe1 O2 158.19(9)
N2 Fe1 O2 89.80(8)
N1 Fe1 O1 90.78(7)
N2 Fe1 O1 137.26(8)
O2 Fe1 O1 83.69(7)
N1 Fe1 Cl1 102.54(7)
N2 Fe1 Cl1 114.85(6)
O2 Fe1 Cl1 99.23(6)
O1 Fe1 Cl1 107.89(6)
N1 P1 C15 108.91(12)
N1 P1 C9 113.84(13)
C15 P1 C9 109.44(12)
N1 P1 C3 112.93(12)
C15 P1 C3 103.04(13)
C9 P1 C3 108.09(12)
O1 P2 C16 111.69(12)
O1 P2 C22 110.89(12)
C16 P2 C22 105.85(12)
O1 P2 C15 113.00(11)
C16 P2 C15 109.61(12)
C22 P2 C15 105.38(13)
N2 P3 C34 116.10(12)
N2 P3 C40 107.97(12)
C34 P3 C40 108.22(13)
N2 P3 C28 111.21(12)
C34 P3 C28 105.65(13)
C40 P3 C28 107.34(12)
O2 P4 C41 110.40(12)
O2 P4 C47 110.35(13)
C41 P4 C47 111.03(13)
O2 P4 C40 113.54(11)
C41 P4 C40 107.72(13)
C47 P4 C40 103.59(13)
P2 O1 Fe1 121.52(10)
P4 O2 Fe1 120.62(10)
C1 N1 P1 120.03(17)
C1 N1 Fe1 112.32(15)
P1 N1 Fe1 124.95(13)
C2 N2 P3 118.20(18)
C2 N2 Fe1 112.74(16)
P3 N2 Fe1 122.81(13)
N1 C1 C2 108.8(2)
N2 C2 C1 109.3(2)
C4 C3 C8 119.9(3)
C4 C3 P1 116.8(2)
C8 C3 P1 123.3(2)
C3 C4 C5 119.7(3)
C4 C5 C6 119.8(3)
C7 C6 C5 120.4(3)
C6 C7 C8 120.4(3)
C7 C8 C3 119.7(3)
C14 C9 C10 119.0(2)
C14 C9 P1 118.0(2)
C10 C9 P1 122.9(2)
C11 C10 C9 119.2(3)
C10 C11 C12 121.1(3)
C13 C12 C11 120.0(3)
C14 C13 C12 119.7(3)
C13 C14 C9 121.0(3)
P1 C15 P2 116.62(15)
C21 C16 C17 119.7(2)
C21 C16 P2 118.1(2)
C17 C16 P2 122.0(2)
C18 C17 C16 119.5(3)
C19 C18 C17 120.8(3)
C18 C19 C20 120.5(3)
C19 C20 C21 119.5(3)
C20 C21 C16 120.0(3)
C23 C22 C27 119.8(3)
C23 C22 P2 122.6(2)
C27 C22 P2 117.5(2)
C24 C23 C22 119.8(3)
C23 C24 C25 120.1(3)
C24 C25 C26 120.3(3)
C27 C26 C25 119.9(3)
C26 C27 C22 120.2(3)
C33 C28 C29 120.4(3)
C33 C28 P3 122.8(2)
C29 C28 P3 116.5(2)
C30 C29 C28 119.7(3)
C29 C30 C31 120.1(3)
C32 C31 C30 120.1(3)
C31 C32 C33 120.2(3)
C28 C33 C32 119.4(3)
C39 C34 C35 119.2(3)
C39 C34 P3 122.4(2)
C35 C34 P3 118.4(2)
C36 C35 C34 119.9(3)
C37 C36 C35 119.9(3)
C36 C37 C38 121.2(3)
C37 C38 C39 119.8(3)
C38 C39 C34 120.1(3)
P3 C40 P4 116.76(14)
C42 C41 C46 120.0(3)
C42 C41 P4 118.3(2)
C46 C41 P4 121.7(2)
C43 C42 C41 120.1(3)
C44 C43 C42 120.0(3)
C45 C44 C43 120.2(3)
C44 C45 C46 120.6(3)
C45 C46 C41 119.1(3)
C52 C47 C48 119.8(3)
C52 C47 P4 121.5(3)
C48 C47 P4 118.5(2)
C47 C48 C49 120.0(3)
C50 C49 C48 119.8(4)
C51 C50 C49 119.9(3)
C50 C51 C52 121.3(3)
C47 C52 C51 119.3(4)
O4 Fe2 O4A 149.3(6)
O4 Fe2 N3A 9.6(5)
O4A Fe2 N3A 155.0(3)
O4 Fe2 O3A 86.2(5)
O4A Fe2 O3A 81.6(2)
N3A Fe2 O3A 95.3(2)
O4 Fe2 N4A 84.9(7)
O4A Fe2 N4A 87.1(3)
N3A Fe2 N4A 79.8(3)
O3A Fe2 N4A 141.2(3)
O4 Fe2 O3 81.6(11)
O4A Fe2 O3 91.9(10)
N3A Fe2 O3 76.0(10)
O3A Fe2 O3 144.2(10)
N4A Fe2 O3 5.1(12)
O4 Fe2 N4 82.8(9)
O4A Fe2 N4 86.3(8)
N3A Fe2 N4 91.6(7)
O3A Fe2 N4 4.9(9)
N4A Fe2 N4 143.6(7)
O3 Fe2 N4 146.1(13)
O4 Fe2 N3 146.4(9)
O4A Fe2 N3 6.0(8)
N3A Fe2 N3 153.5(6)
O3A Fe2 N3 75.7(7)
N4A Fe2 N3 91.7(6)
O3 Fe2 N3 96.6(11)
N4 Fe2 N3 80.4(10)
O4 Fe2 Cl2 107.9(6)
O4A Fe2 Cl2 102.57(19)
N3A Fe2 Cl2 102.11(12)
O3A Fe2 Cl2 106.71(19)
N4A Fe2 Cl2 112.0(3)
O3 Fe2 Cl2 109.0(10)
N4 Fe2 Cl2 104.4(7)
N3 Fe2 Cl2 104.4(6)
O4 P5 N3A 12.4(7)
O4 P5 C67 105.8(9)
N3A P5 C67 110.0(2)
O4 P5 C61 106.1(9)
N3A P5 C61 114.33(19)
C67 P5 C61 108.34(14)
O4 P5 C55 122.0(7)
N3A P5 C55 109.69(17)
C67 P5 C55 104.35(12)
C61 P5 C55 109.65(13)
N4 P6 O3A 1.1(13)
N4 P6 C74A 111.5(11)
O3A P6 C74A 110.5(3)
N4 P6 C68 110.2(13)
O3A P6 C68 111.1(3)
C74A P6 C68 107.48(14)
N4 P6 C67 111.9(15)
O3A P6 C67 112.0(3)
C74A P6 C67 106.87(13)
C68 P6 C67 108.71(13)
N4 P6 C74B 116.2(11)
O3A P6 C74B 115.1(4)
C74A P6 C74B 12.9(3)
C68 P6 C74B 114.5(2)
C67 P6 C74B 94.1(3)
N4A P7 O3 6.7(15)
N4A P7 C86 113.4(4)
O3 P7 C86 117.4(13)
N4A P7 C92 108.1(4)
O3 P7 C92 110.4(13)
C86 P7 C92 108.95(13)
N4A P7 C80 114.0(3)
O3 P7 C80 107.3(12)
C86 P7 C80 106.24(14)
C92 P7 C80 105.81(14)
O4A P8 N3 9.5(10)
O4A P8 C99A 109.7(3)
N3 P8 C99A 104.4(8)
O4A P8 C93 112.1(3)
N3 P8 C93 107.5(8)
C99A P8 C93 107.70(14)
O4A P8 C92 110.54(19)
N3 P8 C92 120.0(9)
C99A P8 C92 109.14(14)
C93 P8 C92 107.57(13)
O4A P8 C99B 117.9(3)
N3 P8 C99B 114.1(8)
C99A P8 C99B 12.6(3)
C93 P8 C99B 110.46(17)
C92 P8 C99B 96.8(3)
N3A C53A C54A 110.1(4)
C53A C54A N4A 112.6(5)
P6 O3A Fe2 122.2(4)
P8 O4A Fe2 124.8(3)
C53A N3A P5 121.7(4)
C53A N3A Fe2 114.0(3)
P5 N3A Fe2 123.1(3)
C54A N4A P7 118.9(7)
C54A N4A Fe2 110.6(7)
P7 N4A Fe2 123.8(5)
N3 C53B C54B 99.8(16)
N4 C54B C53B 121.6(18)
P7 O3 Fe2 121.3(19)
P5 O4 Fe2 130.5(14)
C53B N3 P8 117.9(19)
C53B N3 Fe2 105.9(16)
P8 N3 Fe2 109.7(12)
P6 N4 C54B 129(2)
P6 N4 Fe2 127(2)
C54B N4 Fe2 97.4(15)
C60 C55 C56 120.0(3)
C60 C55 P5 116.6(2)
C56 C55 P5 123.4(3)
C57 C56 C55 119.7(3)
C58 C57 C56 120.2(3)
C59 C58 C57 120.7(3)
C58 C59 C60 120.3(4)
C55 C60 C59 119.0(3)
C62 C61 C66 119.5(3)
C62 C61 P5 123.0(2)
C66 C61 P5 117.3(2)
C63 C62 C61 119.0(3)
C64 C63 C62 120.3(4)
C65 C64 C63 120.8(3)
C64 C65 C66 119.9(3)
C65 C66 C61 120.5(3)
P5 C67 P6 116.12(14)
C73 C68 C69 120.0(3)
C73 C68 P6 119.3(2)
C69 C68 P6 120.6(2)
C70 C69 C68 118.9(3)
C69 C70 C71 120.9(3)
C72 C71 C70 120.0(4)
C71 C72 C73 120.0(4)
C68 C73 C72 120.2(3)
C75A C74A C79A 120.0
C75A C74A P6 122.04(17)
C79A C74A P6 117.96(17)
C76A C75A C74A 120.0
C75A C76A C77A 120.0
C78A C77A C76A 120.0
C77A C78A C79A 120.0
C78A C79A C74A 120.0
C75B C74B C79B 120.0
C75B C74B P6 117.18(13)
C79B C74B P6 121.5(2)
C74B C75B C76B 120.0
C77B C76B C75B 120.0
C76B C77B C78B 120.0
C77B C78B C79B 120.0
C78B C79B C74B 120.0
C85 C80 C81 118.4(2)
C85 C80 P7 125.2(2)
C81 C80 P7 116.30(11)
C82 C81 C80 118.9(3)
C81 C82 C83 121.4(4)
C84 C83 C82 119.6(4)
C83 C84 C85 121.5(4)
C80 C85 C84 120.1(3)
C87 C86 C91 120.1(3)
C87 C86 P7 118.7(3)
C91 C86 P7 121.2(3)
C88 C87 C86 120.0(4)
C87 C88 C89 119.6(4)
C90 C89 C88 121.0(4)
C89 C90 C91 120.6(4)
C90 C91 C86 118.7(4)
P7 C92 P8 115.89(15)
C98 C93 C94 120.2(3)
C98 C93 P8 122.5(2)
C94 C93 P8 117.2(2)
C93 C94 C95 119.9(3)
C96 C95 C94 119.6(3)
C95 C96 C97 120.2(3)
C96 C97 C98 120.6(3)
C93 C98 C97 119.5(3)
C10A C99A C14A 120.0
C10A C99A P8 118.11(18)
C14A C99A P8 121.86(18)
C99A C10A C11A 120.0
C12A C11A C10A 120.0
C11A C12A C13A 120.0
C14A C13A C12A 120.0
C13A C14A C99A 120.0
C10B C99B C14B 120.0
C10B C99B P8 119.89(11)
C14B C99B P8 119.63(8)
C11B C10B C99B 120.0
C10B C11B C12B 120.0
C13B C12B C11B 120.0
C12B C13B C14B 120.0
C13B C14B C99B 120.0

loop_
_geom_bond_atom_site_label_1
_geom_bond_atom_site_label_2
_geom_bond_distance
Fe1 N1 2.097(2)
Fe1 N2 2.100(2)
Fe1 O2 2.1272(18)
Fe1 O1 2.1317(18)
Fe1 Cl1 2.3323(8)
P1 N1 1.585(2)
P1 C15 1.797(3)
P1 C9 1.808(2)
P1 C3 1.813(3)
P2 O1 1.5040(19)
P2 C16 1.799(3)
P2 C22 1.801(3)
P2 C15 1.807(3)
P3 N2 1.596(2)
P3 C34 1.798(3)
P3 C40 1.803(3)
P3 C28 1.818(3)
P4 O2 1.5065(18)
P4 C41 1.796(3)
P4 C47 1.804(3)
P4 C40 1.809(3)
N1 C1 1.479(3)
N2 C2 1.480(3)
C1 C2 1.510(4)
C3 C4 1.389(4)
C3 C8 1.399(4)
C4 C5 1.391(4)
C5 C6 1.401(5)
C6 C7 1.362(5)
C7 C8 1.391(4)
C9 C14 1.390(4)
C9 C10 1.411(4)
C10 C11 1.369(4)
C11 C12 1.384(4)
C12 C13 1.383(4)
C13 C14 1.375(4)
C16 C21 1.395(4)
C16 C17 1.396(4)
C17 C18 1.384(4)
C18 C19 1.371(5)
C19 C20 1.387(5)
C20 C21 1.393(4)
C22 C23 1.388(4)
C22 C27 1.396(4)
C23 C24 1.380(4)
C24 C25 1.382(5)
C25 C26 1.390(5)
C26 C27 1.369(5)
C28 C33 1.386(4)
C28 C29 1.398(4)
C29 C30 1.386(4)
C30 C31 1.391(5)
C31 C32 1.384(5)
C32 C33 1.398(4)
C34 C39 1.392(4)
C34 C35 1.403(4)
C35 C36 1.396(5)
C36 C37 1.367(5)
C37 C38 1.378(5)
C38 C39 1.392(5)
C41 C42 1.386(4)
C41 C46 1.399(4)
C42 C43 1.383(5)
C43 C44 1.381(5)
C44 C45 1.376(5)
C45 C46 1.389(5)
C47 C52 1.379(4)
C47 C48 1.386(4)
C48 C49 1.407(5)
C49 C50 1.379(5)
C50 C51 1.360(6)
C51 C52 1.401(5)
Fe2 O4 2.08(2)
Fe2 O4A 2.095(6)
Fe2 N3A 2.097(6)
Fe2 O3A 2.102(7)
Fe2 N4A 2.112(12)
Fe2 O3 2.12(4)
Fe2 N4 2.24(3)
Fe2 N3 2.26(3)
Fe2 Cl2 2.3127(9)
P5 O4 1.50(2)
P5 N3A 1.601(5)
P5 C67 1.809(3)
P5 C61 1.810(3)
P5 C55 1.821(3)
P6 N4 1.32(3)
P6 O3A 1.552(5)
P6 C74A 1.780(3)
P6 C68 1.798(3)
P6 C67 1.813(3)
P6 C74B 1.870(9)
P7 N4A 1.562(12)
P7 O3 1.60(4)
P7 C86 1.804(3)
P7 C92 1.808(3)
P7 C80 1.823(3)
P8 O4A 1.496(7)
P8 N3 1.62(3)
P8 C99A 1.773(2)
P8 C93 1.803(3)
P8 C92 1.808(3)
P8 C99B 1.922(3)
C53A N3A 1.429(6)
C53A C54A 1.465(5)
C54A N4A 1.498(9)
C53B N3 1.31(3)
C53B C54B 1.53(2)
C54B N4 1.52(3)
C55 C60 1.364(5)
C55 C56 1.388(4)
C56 C57 1.385(4)
C57 C58 1.355(6)
C58 C59 1.351(6)
C59 C60 1.409(5)
C61 C62 1.388(4)
C61 C66 1.388(4)
C62 C63 1.382(5)
C63 C64 1.378(5)
C64 C65 1.354(5)
C65 C66 1.371(5)
C68 C73 1.383(4)
C68 C69 1.404(4)
C69 C70 1.385(5)
C70 C71 1.392(6)
C71 C72 1.372(6)
C72 C73 1.397(5)
C74A C75A 1.3900
C74A C79A 1.3900
C75A C76A 1.3900
C76A C77A 1.3900
C77A C78A 1.3900
C78A C79A 1.3900
C74B C75B 1.3900
C74B C79B 1.3900
C75B C76B 1.3900
C76B C77B 1.3900
C77B C78B 1.3900
C78B C79B 1.3900
C80 C85 1.370(4)
C80 C81 1.4236
C81 C82 1.361(5)
C82 C83 1.396(6)
C83 C84 1.313(6)
C84 C85 1.404(5)
C86 C87 1.396(5)
C86 C91 1.405(5)
C87 C88 1.375(5)
C88 C89 1.385(7)
C89 C90 1.369(7)
C90 C91 1.385(5)
C93 C98 1.384(4)
C93 C94 1.388(4)
C94 C95 1.404(4)
C95 C96 1.377(5)
C96 C97 1.383(5)
C97 C98 1.390(4)
C99A C10A 1.3900
C99A C14A 1.3900
C10A C11A 1.3900
C11A C12A 1.3900
C12A C13A 1.3900
C13A C14A 1.3900
C99B C10B 1.3900
C99B C14B 1.3900
C10B C11B 1.3900
C11B C12B 1.3900
C12B C13B 1.3900
C13B C14B 1.3900
